data_2222507
loop_
_publ_author_name
'H\"okelek, Tuncer'
'Dal, Hakan'
'Tercan, Bar\?i\,s'
'G\"ulle, Sibel'
'Erg\"un, Yavuz'

_publ_section_title
;
 Ethyl 4-hydroxy-9-tosyl-9<i>H</i>-carbazole-3-carboxylate
;
_journal_coeditor_code XU2536
_journal_issue 7
_journal_name_full 'Acta Crystallographica Section E'
_journal_page_first o1515
_journal_page_last o1516
_journal_paper_doi 10.1107/S1600536809021035
_journal_volume 65
_journal_year 2009
_chemical_formula_iupac 'C22 H19 N O5 S'
_chemical_formula_moiety 'C22 H19 N O5 S'
_chemical_formula_sum 'C22 H19 N O5 S'
_chemical_formula_weight 409.44
_chemical_name_systematic
;
Ethyl 4-hydroxy-9-tosyl-9<i>H</i>-carbazole-3-carboxylate
;
_space_group_IT_number 15
_symmetry_cell_setting monoclinic
_symmetry_space_group_name_Hall '-C 2yc'
_symmetry_space_group_name_H-M 'C 1 2/c 1'
_atom_sites_solution_hydrogens geom
_atom_sites_solution_primary direct
_atom_sites_solution_secondary difmap
_audit_creation_method SHELXL-97
_cell_angle_alpha 90.00
_cell_angle_beta 119.6560(10)
_cell_angle_gamma 90.00
_cell_formula_units_Z 8
_cell_length_a 23.2155(12)
_cell_length_b 12.3581(7)
_cell_length_c 15.1001(8)
_cell_measurement_reflns_used 4061
_cell_measurement_temperature 100(2)
_cell_measurement_theta_max 28.17
_cell_measurement_theta_min 2.77
_cell_volume 3764.7(4)
_computing_cell_refinement 'SAINT (Bruker, 2007)'
_computing_data_collection 'APEX2 (Bruker, 2007)'
_computing_data_reduction 'SAINT (Bruker, 2007)'
_computing_molecular_graphics 'ORTEP-3 for Windows (Farrugia, 1997)'
_computing_publication_material 'WinGX (Farrugia, 1999) and PLATON (Spek, 2009)'
_computing_structure_refinement 'SHELXL97 (Sheldrick, 2008)'
_computing_structure_solution 'SHELXS97 (Sheldrick, 2008)'
_diffrn_ambient_temperature 100(2)
_diffrn_measured_fraction_theta_full 0.994
_diffrn_measured_fraction_theta_max 0.994
_diffrn_measurement_device_type 'Bruker Kappa APEXII CCD area-detector'
_diffrn_measurement_method '\f and \w'
_diffrn_radiation_monochromator graphite
_diffrn_radiation_source 'fine-focus sealed tube'
_diffrn_radiation_type MoK\a
_diffrn_radiation_wavelength 0.71073
_diffrn_reflns_av_R_equivalents 0.0484
_diffrn_reflns_av_sigmaI/netI 0.0592
_diffrn_reflns_limit_h_max 27
_diffrn_reflns_limit_h_min -30
_diffrn_reflns_limit_k_max 16
_diffrn_reflns_limit_k_min -16
_diffrn_reflns_limit_l_max 20
_diffrn_reflns_limit_l_min -15
_diffrn_reflns_number 15402
_diffrn_reflns_theta_full 28.30
_diffrn_reflns_theta_max 28.30
_diffrn_reflns_theta_min 1.93
_diffrn_standards_number 0
_exptl_absorpt_coefficient_mu 0.208
_exptl_absorpt_correction_T_max 0.962
_exptl_absorpt_correction_T_min 0.937
_exptl_absorpt_correction_type multi-scan
_exptl_absorpt_process_details '(SADABS; Bruker, 2005)'
_exptl_crystal_colour colorless
_exptl_crystal_density_diffrn 1.445
_exptl_crystal_density_method 'not measured'
_exptl_crystal_description block
_exptl_crystal_F_000 1712
_exptl_crystal_size_max 0.40
_exptl_crystal_size_mid 0.25
_exptl_crystal_size_min 0.17
_refine_diff_density_max 0.466
_refine_diff_density_min -0.467
_refine_ls_extinction_method none
_refine_ls_goodness_of_fit_ref 0.935
_refine_ls_hydrogen_treatment mixed
_refine_ls_matrix_type full
_refine_ls_number_parameters 292
_refine_ls_number_reflns 4658
_refine_ls_number_restraints 0
_refine_ls_restrained_S_all 0.935
_refine_ls_R_factor_all 0.0611
_refine_ls_R_factor_gt 0.0377
_refine_ls_shift/su_max 0.000
_refine_ls_shift/su_mean 0.000
_refine_ls_structure_factor_coef Fsqd
_refine_ls_weighting_details 'calc w=1/[\s^2^(Fo^2^)+(0.0454P)^2^] where P=(Fo^2^+2Fc^2^)/3'
_refine_ls_weighting_scheme calc
_refine_ls_wR_factor_gt 0.0850
_refine_ls_wR_factor_ref 0.0922
_reflns_number_gt 3276
_reflns_number_total 4658
_reflns_threshold_expression I>2\s(I)
_cod_data_source_file xu2536.cif
_cod_data_source_block I
_cod_original_sg_symbol_H-M 'C 2/c'
_cod_database_code 2222507
_cod_database_fobs_code 2222507

loop_
_symmetry_equiv_pos_as_xyz
'x, y, z'
'-x, y, -z+1/2'
'x+1/2, y+1/2, z'
'-x+1/2, y+1/2, -z+1/2'
'-x, -y, -z'
'x, -y, z-1/2'
'-x+1/2, -y+1/2, -z'
'x+1/2, -y+1/2, z-1/2'

loop_
_atom_site_type_symbol
_atom_site_label
_atom_site_fract_x
_atom_site_fract_y
_atom_site_fract_z
_atom_site_U_iso_or_equiv
_atom_site_adp_type
_atom_site_calc_flag
_atom_site_refinement_flags
_atom_site_occupancy
_atom_site_disorder_assembly
_atom_site_disorder_group
S S1 0.212099(19) 0.58317(3) 0.16682(3) 0.01509(11) Uani d . 1 . .
O O1 -0.06829(6) 0.61107(10) 0.11936(9) 0.0201(3) Uani d . 1 . .
H H1A -0.0974(11) 0.5606(17) 0.1153(16) 0.048(7) Uiso d . 1 . .
O O2 0.23596(5) 0.66022(9) 0.12235(8) 0.0199(3) Uani d . 1 . .
O O3 0.21467(5) 0.47046(9) 0.14899(9) 0.0195(3) Uani d . 1 . .
O O4 -0.12557(5) 0.43127(10) 0.11530(9) 0.0208(3) Uani d . 1 . .
O O5 -0.07141(5) 0.27539(9) 0.13393(9) 0.0193(3) Uani d . 1 . .
C C1 0.08618(8) 0.42675(13) 0.13014(12) 0.0144(3) Uani d . 1 . .
H H1 0.1207(8) 0.3866(13) 0.1312(12) 0.018(4) Uiso d . 1 . .
C C2 0.03301(8) 0.37694(14) 0.12958(12) 0.0149(3) Uani d . 1 . .
H H2 0.0310(8) 0.2986(14) 0.1300(13) 0.018(5) Uiso d . 1 . .
C C3 -0.01988(7) 0.43566(13) 0.12663(11) 0.0141(3) Uani d . 1 . .
C C4 -0.01892(7) 0.54881(14) 0.12407(11) 0.0149(3) Uani d . 1 . .
C C4A 0.03495(7) 0.60124(13) 0.12560(11) 0.0138(3) Uani d . 1 . .
C C5 0.01396(8) 0.80917(14) 0.11276(13) 0.0193(4) Uani d . 1 . .
H H5 -0.0270(9) 0.8081(15) 0.1138(14) 0.027(5) Uiso d . 1 . .
C C5A 0.04860(8) 0.71408(13) 0.12014(12) 0.0150(3) Uani d . 1 . .
C C6 0.04061(9) 0.90650(14) 0.10672(13) 0.0230(4) Uani d . 1 . .
H H6 0.0177(8) 0.9736(14) 0.1024(12) 0.016(4) Uiso d . 1 . .
C C7 0.10079(9) 0.91078(15) 0.10819(14) 0.0233(4) Uani d . 1 . .
H H7 0.1175(9) 0.9779(15) 0.1057(14) 0.031(5) Uiso d . 1 . .
C C8 0.13612(9) 0.81785(14) 0.11499(13) 0.0198(4) Uani d . 1 . .
H H8 0.1773(9) 0.8231(14) 0.1173(14) 0.029(5) Uiso d . 1 . .
C C8A 0.10910(8) 0.71993(13) 0.12027(12) 0.0156(3) Uani d . 1 . .
C C9A 0.08633(7) 0.53939(13) 0.12851(11) 0.0135(3) Uani d . 1 . .
N N9 0.13218(6) 0.61218(10) 0.12305(10) 0.0141(3) Uani d . 1 . .
C C10 0.25002(7) 0.60690(13) 0.29814(12) 0.0142(3) Uani d . 1 . .
C C11 0.28921(8) 0.69829(13) 0.33915(13) 0.0183(4) Uani d . 1 . .
H H11 0.2962 0.7460 0.2977 0.022 Uiso calc R 1 . .
C C12 0.31773(8) 0.71715(14) 0.44291(13) 0.0193(4) Uani d . 1 . .
H H12 0.3448 0.7773 0.4711 0.023 Uiso calc R 1 . .
C C13 0.30678(8) 0.64815(13) 0.50581(12) 0.0161(4) Uani d . 1 . .
C C14 0.26657(8) 0.55758(13) 0.46226(13) 0.0175(4) Uani d . 1 . .
H H14 0.2585 0.5109 0.5032 0.021 Uiso calc R 1 . .
C C15 0.23858(8) 0.53610(13) 0.35925(12) 0.0171(3) Uani d . 1 . .
H H15 0.2124 0.4750 0.3312 0.020 Uiso calc R 1 . .
C C16 0.33734(8) 0.67164(14) 0.61810(12) 0.0203(4) Uani d . 1 . .
H H16A 0.3125 0.6354 0.6446 0.030 Uiso calc R 1 . .
H H16B 0.3367 0.7482 0.6282 0.030 Uiso calc R 1 . .
H H16C 0.3823 0.6463 0.6530 0.030 Uiso calc R 1 . .
C C17 -0.07694(8) 0.38237(14) 0.12438(12) 0.0160(3) Uani d . 1 . .
C C18 -0.12612(8) 0.21883(14) 0.13567(14) 0.0220(4) Uani d . 1 . .
H H18A -0.1649 0.2181 0.0682 0.026 Uiso calc R 1 . .
H H18B -0.1376 0.2543 0.1821 0.026 Uiso calc R 1 . .
C C19 -0.10271(10) 0.10619(15) 0.17057(17) 0.0345(5) Uani d . 1 . .
H H19A -0.1368 0.0664 0.1747 0.052 Uiso calc R 1 . .
H H1B -0.0636 0.1083 0.2365 0.052 Uiso calc R 1 . .
H H19C -0.0927 0.0715 0.1230 0.052 Uiso calc R 1 . .

loop_
_atom_site_aniso_label
_atom_site_aniso_U_11
_atom_site_aniso_U_22
_atom_site_aniso_U_33
_atom_site_aniso_U_12
_atom_site_aniso_U_13
_atom_site_aniso_U_23
S1 0.01240(19) 0.0197(2) 0.0141(2) -0.00144(17) 0.00723(16) -0.00225(17)
O1 0.0172(6) 0.0204(7) 0.0258(7) 0.0053(5) 0.0130(6) 0.0031(5)
O2 0.0179(6) 0.0270(7) 0.0175(6) -0.0049(5) 0.0107(5) -0.0004(5)
O3 0.0167(6) 0.0212(6) 0.0223(6) -0.0009(5) 0.0109(5) -0.0066(5)
O4 0.0151(6) 0.0263(7) 0.0215(6) 0.0020(5) 0.0094(5) 0.0029(5)
O5 0.0166(6) 0.0196(6) 0.0237(6) -0.0042(5) 0.0115(5) -0.0002(5)
C1 0.0131(8) 0.0174(9) 0.0119(8) 0.0020(7) 0.0055(7) -0.0004(7)
C2 0.0173(8) 0.0151(9) 0.0110(8) 0.0009(7) 0.0060(7) 0.0003(7)
C3 0.0127(7) 0.0194(9) 0.0094(7) 0.0011(7) 0.0048(6) 0.0008(6)
C4 0.0128(8) 0.0211(9) 0.0099(8) 0.0026(7) 0.0048(6) 0.0012(6)
C4A 0.0136(7) 0.0157(8) 0.0101(7) 0.0016(6) 0.0044(6) 0.0009(6)
C5 0.0188(9) 0.0192(9) 0.0188(9) 0.0034(7) 0.0084(7) 0.0007(7)
C5A 0.0156(8) 0.0172(9) 0.0102(8) -0.0004(7) 0.0048(7) -0.0001(6)
C6 0.0257(9) 0.0161(9) 0.0228(9) 0.0039(8) 0.0086(8) 0.0004(8)
C7 0.0292(10) 0.0153(9) 0.0225(9) -0.0042(8) 0.0106(8) 0.0001(8)
C8 0.0190(9) 0.0216(9) 0.0180(9) -0.0033(8) 0.0084(7) -0.0005(7)
C8A 0.0156(8) 0.0168(9) 0.0113(8) 0.0014(7) 0.0044(7) -0.0009(7)
C9A 0.0115(7) 0.0185(9) 0.0099(7) -0.0017(6) 0.0049(6) -0.0017(6)
N9 0.0115(6) 0.0153(7) 0.0148(7) -0.0009(5) 0.0060(6) -0.0007(6)
C10 0.0113(7) 0.0186(9) 0.0121(8) 0.0008(6) 0.0052(6) -0.0013(6)
C11 0.0182(8) 0.0190(9) 0.0181(8) -0.0030(7) 0.0093(7) 0.0019(7)
C12 0.0179(8) 0.0175(9) 0.0195(9) -0.0059(7) 0.0070(7) -0.0024(7)
C13 0.0146(8) 0.0181(9) 0.0160(8) 0.0020(7) 0.0079(7) 0.0006(7)
C14 0.0164(8) 0.0195(9) 0.0182(9) -0.0016(7) 0.0097(7) 0.0025(7)
C15 0.0145(8) 0.0150(8) 0.0200(9) -0.0034(7) 0.0072(7) -0.0023(7)
C16 0.0208(9) 0.0221(10) 0.0159(9) -0.0022(7) 0.0075(7) 0.0000(7)
C17 0.0158(8) 0.0208(9) 0.0091(7) 0.0001(7) 0.0045(7) 0.0010(7)
C18 0.0173(8) 0.0254(10) 0.0244(9) -0.0073(8) 0.0111(8) -0.0009(8)
C19 0.0290(10) 0.0273(11) 0.0485(13) -0.0055(9) 0.0202(10) 0.0059(10)

loop_
_atom_type_symbol
_atom_type_description
_atom_type_scat_dispersion_real
_atom_type_scat_dispersion_imag
_atom_type_scat_source
C C 0.0033 0.0016 'International Tables Vol C Tables 4.2.6.8 and 6.1.1.4'
H H 0.0000 0.0000 'International Tables Vol C Tables 4.2.6.8 and 6.1.1.4'
N N 0.0061 0.0033 'International Tables Vol C Tables 4.2.6.8 and 6.1.1.4'
O O 0.0106 0.0060 'International Tables Vol C Tables 4.2.6.8 and 6.1.1.4'
S S 0.1246 0.1234 'International Tables Vol C Tables 4.2.6.8 and 6.1.1.4'

loop_
_geom_angle_atom_site_label_1
_geom_angle_atom_site_label_2
_geom_angle_atom_site_label_3
_geom_angle_site_symmetry_1
_geom_angle_site_symmetry_3
_geom_angle
_geom_angle_publ_flag
O2 S1 N9 . . 106.52(7) ?
O2 S1 C10 . . 109.07(7) ?
O3 S1 O2 . . 120.09(7) ?
O3 S1 N9 . . 106.08(7) ?
O3 S1 C10 . . 109.45(7) ?
N9 S1 C10 . . 104.46(7) ?
C4 O1 H1A . . 101.4(14) ?
C17 O5 C18 . . 116.08(13) ?
C2 C1 C9A . . 117.22(15) ?
C2 C1 H1 . . 121.4(10) ?
C9A C1 H1 . . 121.4(10) ?
C1 C2 C3 . . 122.37(16) ?
C1 C2 H2 . . 119.6(10) ?
C3 C2 H2 . . 118.1(10) ?
C2 C3 C17 . . 122.25(15) ?
C4 C3 C2 . . 119.37(15) ?
C4 C3 C17 . . 118.37(14) ?
O1 C4 C3 . . 123.04(14) ?
O1 C4 C4A . . 117.70(15) ?
C4A C4 C3 . . 119.26(14) ?
C4 C4A C5A . . 131.87(15) ?
C4 C4A C9A . . 119.28(15) ?
C9A C4A C5A . . 108.78(14) ?
C5A C5 H5 . . 121.5(11) ?
C6 C5 C5A . . 118.72(16) ?
C6 C5 H5 . . 119.7(11) ?
C5 C5A C4A . . 133.16(15) ?
C5 C5A C8A . . 119.49(15) ?
C8A C5A C4A . . 107.32(14) ?
C5 C6 C7 . . 120.98(17) ?
C5 C6 H6 . . 120.1(9) ?
C7 C6 H6 . . 118.9(9) ?
C6 C7 H7 . . 118.2(12) ?
C8 C7 C6 . . 121.62(17) ?
C8 C7 H7 . . 120.2(12) ?
C7 C8 H8 . . 119.9(11) ?
C8A C8 C7 . . 117.43(16) ?
C8A C8 H8 . . 122.6(11) ?
C5A C8A N9 . . 108.19(13) ?
C8 C8A C5A . . 121.76(15) ?
C8 C8A N9 . . 130.01(15) ?
C1 C9A N9 . . 129.78(14) ?
C1 C9A C4A . . 122.49(14) ?
C4A C9A N9 . . 107.62(14) ?
C8A N9 S1 . . 122.58(10) ?
C9A N9 S1 . . 123.76(11) ?
C9A N9 C8A . . 108.04(12) ?
C11 C10 S1 . . 119.51(12) ?
C11 C10 C15 . . 120.95(15) ?
C15 C10 S1 . . 119.51(12) ?
C10 C11 H11 . . 120.6 ?
C12 C11 C10 . . 118.81(15) ?
C12 C11 H11 . . 120.6 ?
C11 C12 C13 . . 121.51(15) ?
C11 C12 H12 . . 119.2 ?
C13 C12 H12 . . 119.2 ?
C12 C13 C14 . . 118.40(15) ?
C12 C13 C16 . . 120.46(15) ?
C14 C13 C16 . . 121.14(14) ?
C13 C14 H14 . . 119.5 ?
C15 C14 C13 . . 121.08(15) ?
C15 C14 H14 . . 119.5 ?
C10 C15 H15 . . 120.4 ?
C14 C15 C10 . . 119.24(15) ?
C14 C15 H15 . . 120.4 ?
C13 C16 H16A . . 109.5 ?
C13 C16 H16B . . 109.5 ?
C13 C16 H16C . . 109.5 ?
H16A C16 H16B . . 109.5 ?
H16A C16 H16C . . 109.5 ?
H16B C16 H16C . . 109.5 ?
O4 C17 O5 . . 122.42(15) ?
O4 C17 C3 . . 123.56(16) ?
O5 C17 C3 . . 114.02(14) ?
O5 C18 C19 . . 106.54(14) ?
O5 C18 H18A . . 110.4 ?
O5 C18 H18B . . 110.4 ?
C19 C18 H18A . . 110.4 ?
C19 C18 H18B . . 110.4 ?
H18A C18 H18B . . 108.6 ?
C18 C19 H19A . . 109.5 ?
C18 C19 H1B . . 109.5 ?
C18 C19 H19C . . 109.5 ?
H19A C19 H1B . . 109.5 ?
H19A C19 H19C . . 109.5 ?
H1B C19 H19C . . 109.5 ?

loop_
_geom_bond_atom_site_label_1
_geom_bond_atom_site_label_2
_geom_bond_site_symmetry_2
_geom_bond_distance
_geom_bond_publ_flag
S1 O2 . 1.4257(11) ?
S1 O3 . 1.4255(12) ?
S1 N9 . 1.6715(13) ?
S1 C10 . 1.7508(16) ?
O1 C4 . 1.3527(18) ?
O1 H1A . 0.90(2) ?
O4 C17 . 1.2269(18) ?
O5 C17 . 1.3293(19) ?
O5 C18 . 1.4613(19) ?
C1 C2 . 1.376(2) ?
C1 H1 . 0.937(16) ?
C2 H2 . 0.970(17) ?
C3 C2 . 1.408(2) ?
C3 C4 . 1.399(2) ?
C3 C17 . 1.465(2) ?
C4A C4 . 1.398(2) ?
C4A C9A . 1.399(2) ?
C4A C5A . 1.441(2) ?
C5 H5 . 0.959(17) ?
C5A C5 . 1.397(2) ?
C5A C8A . 1.405(2) ?
C6 C5 . 1.376(2) ?
C6 C7 . 1.387(2) ?
C6 H6 . 0.970(17) ?
C7 H7 . 0.925(19) ?
C8 C7 . 1.385(2) ?
C8 H8 . 0.942(18) ?
C8A C8 . 1.383(2) ?
C9A C1 . 1.392(2) ?
N9 C9A . 1.4268(19) ?
N9 C8A . 1.428(2) ?
C10 C11 . 1.389(2) ?
C10 C15 . 1.389(2) ?
C11 H11 . 0.9300 ?
C12 C11 . 1.386(2) ?
C12 C13 . 1.390(2) ?
C12 H12 . 0.9300 ?
C14 C13 . 1.396(2) ?
C14 H14 . 0.9300 ?
C15 C14 . 1.383(2) ?
C15 H15 . 0.9300 ?
C16 C13 . 1.507(2) ?
C16 H16A . 0.9600 ?
C16 H16B . 0.9600 ?
C16 H16C . 0.9600 ?
C18 C19 . 1.492(2) ?
C18 H18A . 0.9700 ?
C18 H18B . 0.9700 ?
C19 H19A . 0.9600 ?
C19 H1B . 0.9600 ?
C19 H19C . 0.9600 ?

loop_
_geom_hbond_atom_site_label_D
_geom_hbond_atom_site_label_H
_geom_hbond_atom_site_label_A
_geom_hbond_site_symmetry_A
_geom_hbond_distance_DH
_geom_hbond_distance_HA
_geom_hbond_distance_DA
_geom_hbond_angle_DHA
_geom_hbond_publ_flag
O1 H1A O4 . 0.90(3) 1.73(2) 2.5746(18) 156(2) yes
C12 H12 O1 8_566 0.93 2.55 3.410(2) 154 yes
C16 H16B Cg4 7_566 0.96 2.91 3.559(2) 126 yes

loop_
_geom_torsion_atom_site_label_1
_geom_torsion_atom_site_label_2
_geom_torsion_atom_site_label_3
_geom_torsion_atom_site_label_4
_geom_torsion_site_symmetry_1
_geom_torsion_site_symmetry_2
_geom_torsion_site_symmetry_3
_geom_torsion_site_symmetry_4
_geom_torsion
_geom_torsion_publ_flag
O2 S1 N9 C8A . . . . -45.91(13) ?
O2 S1 N9 C9A . . . . 163.72(12) ?
O3 S1 N9 C8A . . . . -174.93(11) ?
O3 S1 N9 C9A . . . . 34.70(14) ?
C10 S1 N9 C8A . . . . 69.46(13) ?
C10 S1 N9 C9A . . . . -80.91(13) ?
O2 S1 C10 C11 . . . . 7.52(15) ?
O2 S1 C10 C15 . . . . -174.74(12) ?
O3 S1 C10 C11 . . . . 140.73(13) ?
O3 S1 C10 C15 . . . . -41.54(14) ?
N9 S1 C10 C11 . . . . -106.05(13) ?
N9 S1 C10 C15 . . . . 71.69(14) ?
C18 O5 C17 O4 . . . . -1.5(2) ?
C18 O5 C17 C3 . . . . 177.97(13) ?
C17 O5 C18 C19 . . . . -167.19(14) ?
C9A C1 C2 C3 . . . . 0.5(2) ?
C4 C3 C2 C1 . . . . 0.1(2) ?
C17 C3 C2 C1 . . . . 179.00(15) ?
C2 C3 C4 O1 . . . . 178.80(14) ?
C2 C3 C4 C4A . . . . -0.7(2) ?
C17 C3 C4 O1 . . . . -0.2(2) ?
C17 C3 C4 C4A . . . . -179.66(14) ?
C2 C3 C17 O4 . . . . -175.21(15) ?
C2 C3 C17 O5 . . . . 5.3(2) ?
C4 C3 C17 O4 . . . . 3.7(2) ?
C4 C3 C17 O5 . . . . -175.75(13) ?
C9A C4A C4 O1 . . . . -178.80(14) ?
C5A C4A C4 O1 . . . . -2.0(3) ?
C9A C4A C4 C3 . . . . 0.7(2) ?
C5A C4A C4 C3 . . . . 177.46(16) ?
C4 C4A C5A C5 . . . . 0.9(3) ?
C4 C4A C5A C8A . . . . -177.30(16) ?
C9A C4A C5A C5 . . . . 177.91(17) ?
C9A C4A C5A C8A . . . . -0.28(17) ?
C4 C4A C9A C1 . . . . -0.1(2) ?
C5A C4A C9A C1 . . . . -177.57(14) ?
C4 C4A C9A N9 . . . . 176.41(13) ?
C5A C4A C9A N9 . . . . -1.04(17) ?
C4A C5A C5 C6 . . . . -178.59(16) ?
C8A C5A C5 C6 . . . . -0.6(2) ?
C5 C5A C8A C8 . . . . 1.1(2) ?
C4A C5A C8A C8 . . . . 179.59(14) ?
C5 C5A C8A N9 . . . . -176.99(14) ?
C4A C5A C8A N9 . . . . 1.49(17) ?
C7 C6 C5 C5A . . . . -0.2(3) ?
C5 C6 C7 C8 . . . . 0.5(3) ?
C8A C8 C7 C6 . . . . 0.0(3) ?
N9 C8A C8 C7 . . . . 176.83(15) ?
C5A C8A C8 C7 . . . . -0.8(2) ?
N9 C9A C1 C2 . . . . -176.19(15) ?
C4A C9A C1 C2 . . . . -0.5(2) ?
S1 N9 C8A C5A . . . . -156.54(11) ?
S1 N9 C8A C8 . . . . 25.6(2) ?
C9A N9 C8A C5A . . . . -2.15(16) ?
C9A N9 C8A C8 . . . . 179.97(16) ?
S1 N9 C9A C1 . . . . -27.8(2) ?
S1 N9 C9A C4A . . . . 155.97(11) ?
C8A N9 C9A C1 . . . . 178.15(15) ?
C8A N9 C9A C4A . . . . 1.96(16) ?
S1 C10 C15 C14 . . . . -177.47(12) ?
C11 C10 C15 C14 . . . . 0.2(2) ?
S1 C10 C11 C12 . . . . 178.63(12) ?
C15 C10 C11 C12 . . . . 0.9(2) ?
C13 C12 C11 C10 . . . . -1.4(3) ?
C11 C12 C13 C14 . . . . 0.7(2) ?
C11 C12 C13 C16 . . . . -178.83(15) ?
C15 C14 C13 C12 . . . . 0.5(2) ?
C15 C14 C13 C16 . . . . -179.98(15) ?
C10 C15 C14 C13 . . . . -1.0(2) ?

loop_
_cod_related_entry_id
_cod_related_entry_database
_cod_related_entry_code
1 ChemSpider 24742545
